data_7000782
loop_
_publ_author_name
'Lasri, Jamal'
'da Silva, M. F\'atima C. Guedes'
'Kopylovich, Maximilian N.'
'Mukhopadhyay, Suman'
'Charmier, M. Ad\'ilia Janu\'ario'
'Pombeiro, Armando J. L.'

_publ_section_title
;
 PdII-promoted [2 + 3] cycloaddition of pyrroline N-oxide to
 organonitriles. Application of (\D4-1,2,4-oxadiazoline)-PdII complexes
 in the Suzuki--Miyaura reaction
;
_journal_issue 12
_journal_name_full 'Dalton Transactions'
_journal_page_first 2210
_journal_page_last 2216
_journal_paper_doi 10.1039/b813996b
_journal_year 2009
_chemical_formula_moiety 'C26 H30 Br2 Cl2 N4 O2 Pd'
_chemical_formula_sum 'C26 H30 Br2 Cl2 N4 O2 Pd'
_chemical_formula_weight 767.66
_chemical_name_systematic
;
?
;
_space_group_IT_number 15
_symmetry_cell_setting monoclinic
_symmetry_space_group_name_Hall '-C 2yc'
_symmetry_space_group_name_H-M 'C 1 2/c 1'
_atom_sites_solution_hydrogens geom
_atom_sites_solution_primary direct
_atom_sites_solution_secondary difmap
_audit_creation_method SHELXL-97
_cell_angle_alpha 90.00
_cell_angle_beta 96.300(2)
_cell_angle_gamma 90.00
_cell_formula_units_Z 4
_cell_length_a 19.7889(6)
_cell_length_b 11.2477(3)
_cell_length_c 13.3097(4)
_cell_measurement_reflns_used 5695
_cell_measurement_temperature 296(2)
_cell_measurement_theta_max 23.81
_cell_measurement_theta_min 2.52
_cell_volume 2944.58(15)
_computing_cell_refinement 'Bruker SMART'
_computing_data_collection 'Bruker SMART'
_computing_data_reduction 'Bruker SAINT'
_computing_structure_refinement 'SHELXL-97 (Sheldrick, 1997)'
_diffrn_ambient_temperature 296(2)
_diffrn_measured_fraction_theta_full 0.999
_diffrn_measured_fraction_theta_max 0.999
_diffrn_measurement_device_type 'CCD area detector'
_diffrn_measurement_method 'phi and omega scans'
_diffrn_radiation_monochromator graphite
_diffrn_radiation_source 'fine-focus sealed tube'
_diffrn_radiation_type MoK\a
_diffrn_radiation_wavelength 0.71069
_diffrn_reflns_av_R_equivalents 0.0356
_diffrn_reflns_av_sigmaI/netI 0.0245
_diffrn_reflns_limit_h_max 23
_diffrn_reflns_limit_h_min -23
_diffrn_reflns_limit_k_max 13
_diffrn_reflns_limit_k_min -13
_diffrn_reflns_limit_l_max 16
_diffrn_reflns_limit_l_min -16
_diffrn_reflns_number 19219
_diffrn_reflns_theta_full 25.34
_diffrn_reflns_theta_max 25.34
_diffrn_reflns_theta_min 2.66
_exptl_absorpt_coefficient_mu 3.556
_exptl_absorpt_correction_T_max 0.5084
_exptl_absorpt_correction_T_min 0.3958
_exptl_absorpt_correction_type multi-scan
_exptl_absorpt_process_details sadabs
_exptl_crystal_colour yellow
_exptl_crystal_density_diffrn 1.732
_exptl_crystal_density_method 'not measured'
_exptl_crystal_description prism
_exptl_crystal_F_000 1520
_exptl_crystal_size_max 0.32
_exptl_crystal_size_mid 0.28
_exptl_crystal_size_min 0.22
_refine_diff_density_max 0.707
_refine_diff_density_min -0.553
_refine_diff_density_rms 0.069
_refine_ls_extinction_method none
_refine_ls_goodness_of_fit_ref 1.027
_refine_ls_hydrogen_treatment constr
_refine_ls_matrix_type full
_refine_ls_number_parameters 169
_refine_ls_number_reflns 2691
_refine_ls_number_restraints 0
_refine_ls_restrained_S_all 1.027
_refine_ls_R_factor_all 0.0471
_refine_ls_R_factor_gt 0.0307
_refine_ls_shift/su_max 0.000
_refine_ls_shift/su_mean 0.000
_refine_ls_structure_factor_coef Fsqd
_refine_ls_weighting_details 'calc w=1/[\s^2^(Fo^2^)+(0.0325P)^2^+6.8702P] where P=(Fo^2^+2Fc^2^)/3'
_refine_ls_weighting_scheme calc
_refine_ls_wR_factor_gt 0.0684
_refine_ls_wR_factor_ref 0.0761
_reflns_number_gt 2156
_reflns_number_total 2691
_reflns_threshold_expression >2sigma(I)
_cod_data_source_file b813996b.txt
_cod_data_source_block compound3d
_cod_depositor_comments
;
The following automatic conversions were performed:
'_symmetry_cell_setting' value 'Monoclinic' changed to 'monoclinic'
according to '/home/saulius/struct/CIF-dictionaries/cif_core.dic'
dictionary named 'cif_core.dic' version 2.4.1 from 2010-06-29.

Automatic conversion script
Id: cif_fix_enum 1527 2010-12-29 10:47:43Z saulius 
;
_cod_original_sg_symbol_Hall -C2yc
_cod_original_sg_symbol_H-M C2/c
_cod_database_code 7000782

loop_
_symmetry_equiv_pos_as_xyz
'x, y, z'
'-x, y, -z+1/2'
'x+1/2, y+1/2, z'
'-x+1/2, y+1/2, -z+1/2'
'-x, -y, -z'
'x, -y, z-1/2'
'-x+1/2, -y+1/2, -z'
'x+1/2, -y+1/2, z-1/2'

loop_
_atom_site_label
_atom_site_type_symbol
_atom_site_fract_x
_atom_site_fract_y
_atom_site_fract_z
_atom_site_U_iso_or_equiv
_atom_site_adp_type
_atom_site_occupancy
_atom_site_symmetry_multiplicity
_atom_site_calc_flag
_atom_site_refinement_flags
_atom_site_disorder_assembly
_atom_site_disorder_group
C1 C 0.13034(17) 0.2470(3) 0.3849(3) 0.0382(8) Uani 1 1 d . . .
C2 C 0.17286(17) 0.2926(3) 0.3100(3) 0.0400(8) Uani 1 1 d . . .
C3 C 0.16238(18) 0.2566(3) 0.2102(3) 0.0485(9) Uani 1 1 d . . .
H3 H 0.1287 0.2012 0.1902 0.058 Uiso 1 1 calc R . .
C4 C 0.20187(19) 0.3028(3) 0.1399(3) 0.0512(10) Uani 1 1 d . . .
H4 H 0.1945 0.2795 0.0725 0.061 Uiso 1 1 calc R . .
C5 C 0.25175(18) 0.3829(3) 0.1707(3) 0.0483(9) Uani 1 1 d . . .
C6 C 0.2638(2) 0.4183(4) 0.2697(3) 0.0558(10) Uani 1 1 d . . .
H6 H 0.2981 0.4728 0.2895 0.067 Uiso 1 1 calc R . .
C7 C 0.22440(18) 0.3718(3) 0.3396(3) 0.0497(9) Uani 1 1 d . . .
H7 H 0.2327 0.3941 0.4071 0.060 Uiso 1 1 calc R . .
C8 C 0.05061(18) 0.1711(3) 0.4712(3) 0.0451(9) Uani 1 1 d . . .
H8 H 0.0466 0.0843 0.4722 0.054 Uiso 1 1 calc R . .
C9 C -0.01272(19) 0.2287(4) 0.5055(3) 0.0538(10) Uani 1 1 d . . .
H9A H -0.0313 0.2879 0.4572 0.065 Uiso 1 1 calc R . .
H9B H -0.0474 0.1696 0.5138 0.065 Uiso 1 1 calc R . .
C10 C 0.0123(2) 0.2861(4) 0.6064(3) 0.0539(10) Uani 1 1 d . . .
H10A H -0.0148 0.3554 0.6184 0.065 Uiso 1 1 calc R . .
H10B H 0.0100 0.2303 0.6615 0.065 Uiso 1 1 calc R . .
C11 C 0.08552(19) 0.3211(3) 0.5971(3) 0.0452(9) Uani 1 1 d . . .
C12 C 0.0894(2) 0.4351(3) 0.5361(3) 0.0529(10) Uani 1 1 d . . .
H12A H 0.0648 0.4248 0.4705 0.079 Uiso 1 1 calc R . .
H12B H 0.1361 0.4529 0.5290 0.079 Uiso 1 1 calc R . .
H12C H 0.0698 0.4994 0.5705 0.079 Uiso 1 1 calc R . .
C13 C 0.1280(2) 0.3330(4) 0.6983(3) 0.0678(12) Uani 1 1 d . . .
H13A H 0.1256 0.2605 0.7358 0.102 Uiso 1 1 calc R . .
H13B H 0.1109 0.3975 0.7355 0.102 Uiso 1 1 calc R . .
H13C H 0.1744 0.3487 0.6878 0.102 Uiso 1 1 calc R . .
N1 N 0.06924(14) 0.2117(2) 0.3727(2) 0.0386(7) Uani 1 1 d . . .
N2 N 0.10776(15) 0.2111(3) 0.5450(2) 0.0452(7) Uani 1 1 d . . .
Cl1 Cl 0.0000 0.41519(10) 0.2500 0.0488(3) Uani 1 2 d S . .
Br1 Br 0.30620(3) 0.44617(5) 0.07488(4) 0.07380(18) Uani 1 1 d . . .
Cl3 Cl 0.0000 0.00991(14) 0.2500 0.1302(11) Uani 1 2 d S . .
Pd1 Pd 0.0000 0.21236(3) 0.2500 0.03742(13) Uani 1 2 d S . .
O1 O 0.16093(12) 0.2413(2) 0.48071(18) 0.0453(6) Uani 1 1 d . . .

loop_
_atom_site_aniso_label
_atom_site_aniso_U_11
_atom_site_aniso_U_22
_atom_site_aniso_U_33
_atom_site_aniso_U_23
_atom_site_aniso_U_13
_atom_site_aniso_U_12
C1 0.0350(19) 0.0364(17) 0.042(2) -0.0023(15) -0.0032(15) 0.0064(14)
C2 0.0338(18) 0.0394(18) 0.046(2) -0.0024(16) -0.0006(15) 0.0076(15)
C3 0.039(2) 0.051(2) 0.056(2) -0.0103(18) 0.0020(17) -0.0046(16)
C4 0.046(2) 0.061(2) 0.045(2) -0.0063(19) 0.0018(17) -0.0007(19)
C5 0.040(2) 0.044(2) 0.061(3) 0.0045(18) 0.0036(18) 0.0053(16)
C6 0.048(2) 0.052(2) 0.065(3) -0.004(2) -0.004(2) -0.0128(18)
C7 0.045(2) 0.055(2) 0.047(2) -0.0048(18) -0.0047(18) -0.0053(18)
C8 0.045(2) 0.0352(18) 0.054(2) 0.0063(16) -0.0013(18) 0.0029(15)
C9 0.044(2) 0.055(2) 0.063(3) 0.003(2) 0.0085(19) -0.0010(18)
C10 0.056(2) 0.055(2) 0.052(2) 0.0097(19) 0.0111(19) 0.0097(19)
C11 0.048(2) 0.045(2) 0.042(2) -0.0004(16) 0.0036(17) 0.0116(16)
C12 0.054(2) 0.044(2) 0.061(3) -0.0024(18) 0.006(2) 0.0058(17)
C13 0.066(3) 0.082(3) 0.053(3) -0.007(2) -0.007(2) 0.021(2)
N1 0.0375(16) 0.0314(14) 0.0459(17) -0.0005(13) 0.0002(13) 0.0040(12)
N2 0.0465(17) 0.0436(17) 0.0452(18) 0.0047(14) 0.0033(14) 0.0091(14)
Cl1 0.0662(9) 0.0288(6) 0.0493(8) 0.000 -0.0029(6) 0.000
Br1 0.0700(3) 0.0783(3) 0.0751(3) 0.0118(2) 0.0173(3) -0.0148(2)
Cl3 0.178(2) 0.0285(8) 0.158(2) 0.000 -0.0995(18) 0.000
Pd1 0.0334(2) 0.02808(19) 0.0490(2) 0.000 -0.00333(16) 0.000
O1 0.0375(13) 0.0524(14) 0.0445(15) 0.0010(12) -0.0031(11) 0.0105(11)

loop_
_atom_type_symbol
_atom_type_description
_atom_type_scat_dispersion_real
_atom_type_scat_dispersion_imag
_atom_type_scat_source
C C 0.0033 0.0016 'International Tables Vol C Tables 4.2.6.8 and 6.1.1.4'
H H 0.0000 0.0000 'International Tables Vol C Tables 4.2.6.8 and 6.1.1.4'
N N 0.0061 0.0033 'International Tables Vol C Tables 4.2.6.8 and 6.1.1.4'
Cl Cl 0.1484 0.1585 'International Tables Vol C Tables 4.2.6.8 and 6.1.1.4'
Pd Pd -0.9988 1.0072 'International Tables Vol C Tables 4.2.6.8 and 6.1.1.4'
O O 0.0106 0.0060 'International Tables Vol C Tables 4.2.6.8 and 6.1.1.4'
Br Br -0.2901 2.4595 'International Tables Vol C Tables 4.2.6.8 and 6.1.1.4'

loop_
_geom_angle_atom_site_label_1
_geom_angle_atom_site_label_2
_geom_angle_atom_site_label_3
_geom_angle
_geom_angle_site_symmetry_1
_geom_angle_site_symmetry_3
_geom_angle_publ_flag
N1 C1 O1 115.4(3) . . ?
N1 C1 C2 129.4(3) . . ?
O1 C1 C2 115.3(3) . . ?
C7 C2 C3 119.4(3) . . ?
C7 C2 C1 119.6(3) . . ?
C3 C2 C1 120.9(3) . . ?
C2 C3 C4 120.2(3) . . ?
C2 C3 H3 119.9 . . ?
C4 C3 H3 119.9 . . ?
C5 C4 C3 119.2(4) . . ?
C5 C4 H4 120.4 . . ?
C3 C4 H4 120.4 . . ?
C4 C5 C6 121.6(4) . . ?
C4 C5 Br1 119.4(3) . . ?
C6 C5 Br1 119.0(3) . . ?
C5 C6 C7 119.0(4) . . ?
C5 C6 H6 120.5 . . ?
C7 C6 H6 120.5 . . ?
C2 C7 C6 120.5(4) . . ?
C2 C7 H7 119.7 . . ?
C6 C7 H7 119.7 . . ?
N1 C8 N2 104.4(3) . . ?
N1 C8 C9 115.4(3) . . ?
N2 C8 C9 105.4(3) . . ?
N1 C8 H8 110.5 . . ?
N2 C8 H8 110.5 . . ?
C9 C8 H8 110.5 . . ?
C10 C9 C8 104.2(3) . . ?
C10 C9 H9A 110.9 . . ?
C8 C9 H9A 110.9 . . ?
C10 C9 H9B 110.9 . . ?
C8 C9 H9B 110.9 . . ?
H9A C9 H9B 108.9 . . ?
C11 C10 C9 105.0(3) . . ?
C11 C10 H10A 110.7 . . ?
C9 C10 H10A 110.7 . . ?
C11 C10 H10B 110.7 . . ?
C9 C10 H10B 110.7 . . ?
H10A C10 H10B 108.8 . . ?
N2 C11 C13 108.7(3) . . ?
N2 C11 C10 98.8(3) . . ?
C13 C11 C10 113.0(3) . . ?
N2 C11 C12 114.3(3) . . ?
C13 C11 C12 110.1(4) . . ?
C10 C11 C12 111.5(3) . . ?
C11 C12 H12A 109.5 . . ?
C11 C12 H12B 109.5 . . ?
H12A C12 H12B 109.5 . . ?
C11 C12 H12C 109.5 . . ?
H12A C12 H12C 109.5 . . ?
H12B C12 H12C 109.5 . . ?
C11 C13 H13A 109.5 . . ?
C11 C13 H13B 109.5 . . ?
H13A C13 H13B 109.5 . . ?
C11 C13 H13C 109.5 . . ?
H13A C13 H13C 109.5 . . ?
H13B C13 H13C 109.5 . . ?
C1 N1 C8 108.2(3) . . ?
C1 N1 Pd1 131.1(3) . . ?
C8 N1 Pd1 120.6(2) . . ?
O1 N2 C8 103.2(3) . . ?
O1 N2 C11 110.0(3) . . ?
C8 N2 C11 108.2(3) . . ?
N1 Pd1 N1 179.61(15) 2 . ?
N1 Pd1 Cl3 89.80(7) 2 . ?
N1 Pd1 Cl3 89.80(7) . . ?
N1 Pd1 Cl1 90.20(7) 2 . ?
N1 Pd1 Cl1 90.20(7) . . ?
Cl3 Pd1 Cl1 180.0 . . ?
C1 O1 N2 106.6(2) . . ?

loop_
_geom_bond_atom_site_label_1
_geom_bond_atom_site_label_2
_geom_bond_distance
_geom_bond_site_symmetry_2
_geom_bond_publ_flag
C1 N1 1.266(4) . ?
C1 O1 1.352(4) . ?
C1 C2 1.466(5) . ?
C2 C7 1.378(5) . ?
C2 C3 1.382(5) . ?
C3 C4 1.384(5) . ?
C3 H3 0.9300 . ?
C4 C5 1.366(5) . ?
C4 H4 0.9300 . ?
C5 C6 1.372(5) . ?
C5 Br1 1.897(4) . ?
C6 C7 1.381(5) . ?
C6 H6 0.9300 . ?
C7 H7 0.9300 . ?
C8 N1 1.473(5) . ?
C8 N2 1.484(5) . ?
C8 C9 1.525(5) . ?
C8 H8 0.9800 . ?
C9 C10 1.522(6) . ?
C9 H9A 0.9700 . ?
C9 H9B 0.9700 . ?
C10 C11 1.519(5) . ?
C10 H10A 0.9700 . ?
C10 H10B 0.9700 . ?
C11 N2 1.507(4) . ?
C11 C13 1.514(5) . ?
C11 C12 1.523(5) . ?
C12 H12A 0.9600 . ?
C12 H12B 0.9600 . ?
C12 H12C 0.9600 . ?
C13 H13A 0.9600 . ?
C13 H13B 0.9600 . ?
C13 H13C 0.9600 . ?
N1 Pd1 2.014(3) . ?
N2 O1 1.467(4) . ?
Cl1 Pd1 2.2814(12) . ?
Cl3 Pd1 2.2770(16) . ?
Pd1 N1 2.014(3) 2 ?
